data_4513103
loop_
_publ_author_name
'Ravat, Prince'
'SeethaLekshmi, Sunil'
'Biswas, Sharmita Nandy'
'Nandy, Purnendu'
'Varughese, Sunil'

_publ_section_title
;
 Equivalence of Ethylene and Azo-Bridges in the Modular Design of
 Molecular Complexes: Role of Weak Interactions
;
_journal_issue 5
_journal_name_full 'Crystal Growth &amp; Design'
_journal_page_first 2389
_journal_paper_doi 10.1021/acs.cgd.5b00183
_journal_volume 15
_journal_year 2015
_chemical_formula_moiety 'C10 H8 N4, 2(C7 H5 N3 O5)'
_chemical_formula_sum 'C24 H18 N10 O10'
_chemical_formula_weight 606.48
_chemical_name_systematic
; 
 (E)-1,2-di(pyridine-4-yl)diazene 3,5-dinitrobenzamide 
;
_space_group_IT_number 2
_symmetry_cell_setting triclinic
_symmetry_space_group_name_Hall '-P 1'
_symmetry_space_group_name_H-M 'P -1'
_atom_sites_solution_hydrogens geom
_atom_sites_solution_primary direct
_atom_sites_solution_secondary difmap
_audit_creation_method SHELXL-97
_cell_angle_alpha 106.487(3)
_cell_angle_beta 98.862(3)
_cell_angle_gamma 95.887(3)
_cell_formula_units_Z 1
_cell_length_a 6.6042(11)
_cell_length_b 8.0953(14)
_cell_length_c 13.127(2)
_cell_measurement_reflns_used 1625
_cell_measurement_temperature 293(2)
_cell_measurement_theta_max 25.260
_cell_volume 656.95(19)
_computing_cell_refinement SMART
_computing_data_collection SMART
_computing_data_reduction SAINTPLUS
_computing_structure_refinement 'SHELXL-97 (Sheldrick, 1997)'
_computing_structure_solution 'SHELXS-97 (Sheldrick, 1990)'
_diffrn_ambient_temperature 293(2)
_diffrn_measured_fraction_theta_full 0.996
_diffrn_measured_fraction_theta_max 0.996
_diffrn_measurement_device_type 'Bruker APEX CCD-Area detector'
_diffrn_measurement_method SMART
_diffrn_radiation_monochromator graphite
_diffrn_radiation_source 'fine-focus sealed tube'
_diffrn_radiation_type MoK\a
_diffrn_radiation_wavelength 0.71073
_diffrn_reflns_av_R_equivalents 0.0192
_diffrn_reflns_av_sigmaI/netI 0.0299
_diffrn_reflns_limit_h_max 7
_diffrn_reflns_limit_h_min -7
_diffrn_reflns_limit_k_max 9
_diffrn_reflns_limit_k_min -9
_diffrn_reflns_limit_l_max 15
_diffrn_reflns_limit_l_min -15
_diffrn_reflns_number 6449
_diffrn_reflns_theta_full 25.26
_diffrn_reflns_theta_max 25.26
_diffrn_reflns_theta_min 1.65
_exptl_absorpt_coefficient_mu 0.123
_exptl_absorpt_correction_type none
_exptl_crystal_colour Orange
_exptl_crystal_density_diffrn 1.533
_exptl_crystal_density_method 'not measured'
_exptl_crystal_description Block
_exptl_crystal_F_000 312
_exptl_crystal_size_max 0.28
_exptl_crystal_size_mid 0.27
_exptl_crystal_size_min 0.25
_refine_diff_density_max 0.649
_refine_diff_density_min -0.172
_refine_diff_density_rms 0.046
_refine_ls_extinction_method none
_refine_ls_goodness_of_fit_ref 0.945
_refine_ls_hydrogen_treatment mixed
_refine_ls_matrix_type full
_refine_ls_number_parameters 231
_refine_ls_number_reflns 2374
_refine_ls_number_restraints 0
_refine_ls_restrained_S_all 0.945
_refine_ls_R_factor_all 0.0597
_refine_ls_R_factor_gt 0.0433
_refine_ls_shift/su_max 0.000
_refine_ls_shift/su_mean 0.000
_refine_ls_structure_factor_coef Fsqd
_refine_ls_weighting_details 'calc w=1/[\s^2^(Fo^2^)+(0.0844P)^2^+0.0000P] where P=(Fo^2^+2Fc^2^)/3'
_refine_ls_weighting_scheme calc
_refine_ls_wR_factor_gt 0.1223
_refine_ls_wR_factor_ref 0.1278
_reflns_number_gt 1625
_reflns_number_total 2374
_reflns_threshold_expression >2sigma(I)
_cod_data_source_file cg5b00183_si_007.cif
_cod_data_source_block datam
_cod_depositor_comments
;
The following automatic conversions were performed:

'_symmetry_cell_setting' value 'Triclinic' changed to 'triclinic'
according to
/usr/data/users/saulius/crontab/automatic-downloads/current/ACS/lib/dictionaries/cif_core.dic
dictionary named 'cif_core.dic' version 2.4.2 from 2011-04-26.

Automatic conversion script
Id: cif_fix_values 3271 2015-04-21 07:52:19Z andrius 
;
_cod_original_cell_volume 656.96(19)
_cod_original_sg_symbol_H-M P-1
_cod_database_code 4513103

loop_
_symmetry_equiv_pos_as_xyz
'x, y, z'
'-x, -y, -z'

loop_
_atom_site_label
_atom_site_type_symbol
_atom_site_fract_x
_atom_site_fract_y
_atom_site_fract_z
_atom_site_U_iso_or_equiv
_atom_site_adp_type
_atom_site_occupancy
_atom_site_symmetry_multiplicity
_atom_site_calc_flag
_atom_site_refinement_flags
O1 O 0.0230(2) 0.1519(2) 0.64140(11) 0.0596(4) Uani 1 1 d .
O2 O -0.7717(3) 0.4793(2) 0.53893(13) 0.0775(5) Uani 1 1 d .
O3 O -0.8445(2) 0.5883(2) 0.69679(13) 0.0743(5) Uani 1 1 d .
O4 O -0.1821(2) 0.3945(2) 0.99923(11) 0.0668(5) Uani 1 1 d .
O5 O -0.3083(2) 0.6348(2) 1.01234(12) 0.0695(5) Uani 1 1 d .
N1 N -0.5723(3) 0.1307(2) 0.32514(14) 0.0591(5) Uani 1 1 d .
N2 N -0.9062(2) -0.0064(2) 0.00495(13) 0.0543(5) Uani 1 1 d .
N3 N -0.2675(3) 0.4956(2) 0.95964(13) 0.0538(5) Uani 1 1 d .
N4 N -0.2273(3) 0.1006(3) 0.49457(14) 0.0596(6) Uani 1 1 d .
H42 H -0.336(4) 0.129(3) 0.4636(17) 0.058(6) Uiso 1 1 d .
H41 H -0.165(4) 0.029(3) 0.4563(19) 0.063(7) Uiso 1 1 d .
N5 N -0.7384(3) 0.5097(2) 0.63686(15) 0.0559(5) Uani 1 1 d .
C1 C -0.7613(4) 0.1737(3) 0.30436(18) 0.0601(6) Uani 1 1 d .
H1 H -0.811(3) 0.234(3) 0.3660(18) 0.074(7) Uiso 1 1 d .
C2 C -0.8799(4) 0.1334(3) 0.20197(17) 0.0553(6) Uani 1 1 d .
H5 H -1.015(4) 0.160(3) 0.1845(17) 0.072(7) Uiso 1 1 d .
C3 C -0.7993(3) 0.0437(3) 0.11547(15) 0.0488(5) Uani 1 1 d .
C4 C -0.6029(3) 0.0010(3) 0.13361(16) 0.0553(6) Uani 1 1 d .
H2A H -0.5436 -0.0563 0.0763 0.066 Uiso 1 1 calc R
C5 C -0.4966(4) 0.0458(3) 0.23926(18) 0.0596(6) Uani 1 1 d .
H3 H -0.359(4) 0.012(3) 0.2521(15) 0.058(6) Uiso 1 1 d .
C6 C -0.3262(3) 0.4462(3) 0.84119(15) 0.0456(5) Uani 1 1 d .
C7 C -0.4991(3) 0.5031(3) 0.79805(17) 0.0471(5) Uani 1 1 d .
H4 H -0.573(3) 0.569(3) 0.8419(16) 0.054(6) Uiso 1 1 d .
C8 C -0.5553(3) 0.4500(2) 0.68722(15) 0.0440(5) Uani 1 1 d .
C9 C -0.4453(3) 0.3464(3) 0.62045(16) 0.0445(5) Uani 1 1 d .
H9 H -0.484(3) 0.319(3) 0.5487(17) 0.049(6) Uiso 1 1 d .
C10 C -0.2718(3) 0.2924(2) 0.66546(14) 0.0418(5) Uani 1 1 d .
C11 C -0.2103(3) 0.3427(3) 0.77789(16) 0.0449(5) Uani 1 1 d .
H8 H -0.101(3) 0.306(2) 0.8113(14) 0.038(5) Uiso 1 1 d .
C12 C -0.1453(3) 0.1759(3) 0.59804(15) 0.0456(5) Uani 1 1 d .

loop_
_atom_site_aniso_label
_atom_site_aniso_U_11
_atom_site_aniso_U_22
_atom_site_aniso_U_33
_atom_site_aniso_U_23
_atom_site_aniso_U_13
_atom_site_aniso_U_12
O1 0.0497(9) 0.0754(10) 0.0482(8) 0.0055(7) 0.0048(7) 0.0298(7)
O2 0.0699(11) 0.1055(14) 0.0526(10) 0.0116(9) 0.0018(8) 0.0448(10)
O3 0.0610(10) 0.0859(12) 0.0748(11) 0.0088(9) 0.0205(8) 0.0406(9)
O4 0.0727(11) 0.0806(11) 0.0461(9) 0.0187(8) 0.0071(8) 0.0158(9)
O5 0.0798(12) 0.0688(11) 0.0482(10) -0.0035(8) 0.0167(8) 0.0127(9)
N1 0.0580(12) 0.0635(12) 0.0477(11) 0.0123(9) -0.0016(9) 0.0044(9)
N2 0.0572(10) 0.0560(11) 0.0440(10) 0.0091(8) 0.0012(9) 0.0127(10)
N3 0.0515(11) 0.0625(12) 0.0415(10) 0.0062(9) 0.0116(8) 0.0053(9)
N4 0.0547(12) 0.0777(14) 0.0409(11) 0.0019(9) 0.0051(9) 0.0379(11)
N5 0.0462(10) 0.0584(11) 0.0587(12) 0.0076(9) 0.0092(9) 0.0195(9)
C1 0.0627(15) 0.0622(15) 0.0460(13) 0.0039(11) 0.0056(11) 0.0103(12)
C2 0.0540(14) 0.0593(14) 0.0459(13) 0.0075(10) 0.0034(10) 0.0127(11)
C3 0.0536(12) 0.0480(12) 0.0401(11) 0.0105(9) 0.0017(10) 0.0067(10)
C4 0.0580(13) 0.0580(13) 0.0462(12) 0.0111(10) 0.0063(10) 0.0114(10)
C5 0.0527(14) 0.0636(15) 0.0588(15) 0.0174(12) 0.0018(11) 0.0097(11)
C6 0.0450(11) 0.0517(12) 0.0359(10) 0.0072(9) 0.0084(9) 0.0051(9)
C7 0.0438(11) 0.0480(12) 0.0469(12) 0.0053(9) 0.0163(9) 0.0100(9)
C8 0.0379(10) 0.0453(11) 0.0475(12) 0.0098(9) 0.0096(9) 0.0110(9)
C9 0.0461(11) 0.0483(12) 0.0360(11) 0.0072(9) 0.0074(9) 0.0105(9)
C10 0.0387(10) 0.0455(11) 0.0402(11) 0.0091(9) 0.0093(8) 0.0105(9)
C11 0.0397(11) 0.0497(12) 0.0433(12) 0.0110(9) 0.0064(9) 0.0098(9)
C12 0.0434(11) 0.0506(12) 0.0424(12) 0.0101(9) 0.0089(9) 0.0160(9)

loop_
_atom_type_symbol
_atom_type_description
_atom_type_scat_dispersion_real
_atom_type_scat_dispersion_imag
_atom_type_scat_source
C C 0.0033 0.0016 'International Tables Vol C Tables 4.2.6.8 and 6.1.1.4'
H H 0.0000 0.0000 'International Tables Vol C Tables 4.2.6.8 and 6.1.1.4'
N N 0.0061 0.0033 'International Tables Vol C Tables 4.2.6.8 and 6.1.1.4'
O O 0.0106 0.0060 'International Tables Vol C Tables 4.2.6.8 and 6.1.1.4'

loop_
_geom_angle_atom_site_label_1
_geom_angle_atom_site_label_2
_geom_angle_atom_site_label_3
_geom_angle
_geom_angle_site_symmetry_1
C1 N1 C5 116.43(19) .
N2 N2 C3 113.6(2) 2_355
O5 N3 O4 124.32(18) .
O5 N3 C6 117.69(19) .
O4 N3 C6 117.98(17) .
O2 N5 O3 124.51(18) .
O2 N5 C8 117.96(16) .
O3 N5 C8 117.52(18) .
N1 C1 C2 124.1(2) .
C3 C2 C1 118.1(2) .
C2 C3 C4 119.37(19) .
C2 C3 N2 123.85(19) .
C4 C3 N2 116.77(18) .
C3 C4 C5 118.2(2) .
N1 C5 C4 123.8(2) .
C7 C6 C11 122.76(19) .
C7 C6 N3 117.81(18) .
C11 C6 N3 119.42(18) .
C8 C7 C6 116.76(18) .
C7 C8 C9 122.76(19) .
C7 C8 N5 118.82(17) .
C9 C8 N5 118.40(17) .
C10 C9 C8 119.43(18) .
C9 C10 C11 119.56(18) .
C9 C10 C12 122.68(17) .
C11 C10 C12 117.74(17) .
C6 C11 C10 118.73(19) .
O1 C12 N4 123.44(18) .
O1 C12 C10 119.48(17) .
N4 C12 C10 117.05(18) .

loop_
_geom_bond_atom_site_label_1
_geom_bond_atom_site_label_2
_geom_bond_distance
_geom_bond_site_symmetry_2
O1 C12 1.228(2) .
O2 N5 1.218(2) .
O3 N5 1.221(2) .
O4 N3 1.226(2) .
O5 N3 1.224(2) .
N1 C1 1.338(3) .
N1 C5 1.341(3) .
N2 N2 1.245(3) 2_355
N2 C3 1.435(2) .
N3 C6 1.469(2) .
N4 C12 1.321(3) .
N5 C8 1.479(3) .
C1 C2 1.379(3) .
C2 C3 1.378(3) .
C3 C4 1.379(3) .
C4 C5 1.382(3) .
C6 C7 1.376(3) .
C6 C11 1.383(3) .
C7 C8 1.373(3) .
C8 C9 1.380(3) .
C9 C10 1.376(3) .
C10 C11 1.396(3) .
C10 C12 1.512(2) .
